data_7236338
loop_
_publ_author_name
'He, Hongming'
'Sun, Fuxing'
'Aguila, Briana'
'Perman, Jason A.'
'Ma, Shengqian'
'Zhu, Guangshan'

_publ_section_title
;
 A bifunctional metal--organic framework featuring the combination of open
 metal sites and Lewis basic sites for selective gas adsorption and
 heterogeneous cascade catalysis
;
_journal_issue 39
_journal_name_full 'Journal of Materials Chemistry A'
_journal_page_first 15240
_journal_paper_doi 10.1039/C6TA05098K
_journal_volume 4
_journal_year 2016
_chemical_formula_moiety 'C22 H10 N O11 Zn2'
_chemical_formula_sum 'C22 H10 N O11 Zn2'
_chemical_formula_weight 595.09
_space_group_IT_number 14
_space_group_name_Hall '-P 2ybc'
_space_group_name_H-M_alt 'P 1 21/c 1'
_symmetry_cell_setting monoclinic
_symmetry_space_group_name_H-M 'P 1 21/c 1'
_atom_sites_solution_hydrogens geom
_atom_sites_solution_primary direct
_atom_sites_solution_secondary difmap
_audit_creation_method SHELXL-97
_audit_update_record
;
2016-04-29 deposited with the CCDC.
2016-09-12 downloaded from the CCDC.
;
_cell_angle_alpha 90.00
_cell_angle_beta 102.304(2)
_cell_angle_gamma 90.00
_cell_formula_units_Z 4
_cell_length_a 12.4957(10)
_cell_length_b 15.3163(14)
_cell_length_c 24.254(2)
_cell_measurement_reflns_used 7181
_cell_measurement_temperature 293(2)
_cell_measurement_theta_max 25.65
_cell_measurement_theta_min 2.17
_cell_volume 4535.3(7)
_computing_cell_refinement 'Bruker SMART'
_computing_data_collection 'Bruker SMART'
_computing_data_reduction 'Bruker SAINT'
_computing_molecular_graphics 'Bruker SHELXTL'
_computing_publication_material 'Bruker SHELXTL'
_computing_structure_refinement 'SHELXL-97 (Sheldrick, 1997)'
_computing_structure_solution 'SHELXS-97 (Sheldrick, 1990)'
_diffrn_ambient_temperature 293(2)
_diffrn_measured_fraction_theta_full 0.990
_diffrn_measured_fraction_theta_max 0.990
_diffrn_measurement_device_type 'CCD area detector'
_diffrn_measurement_method 'phi and omega scans'
_diffrn_radiation_monochromator graphite
_diffrn_radiation_source 'fine-focus sealed tube'
_diffrn_radiation_type MoK\a
_diffrn_radiation_wavelength 0.71073
_diffrn_reflns_av_R_equivalents 0.0403
_diffrn_reflns_av_sigmaI/netI 0.0487
_diffrn_reflns_limit_h_max 14
_diffrn_reflns_limit_h_min -16
_diffrn_reflns_limit_k_max 16
_diffrn_reflns_limit_k_min -20
_diffrn_reflns_limit_l_max 30
_diffrn_reflns_limit_l_min -32
_diffrn_reflns_number 38007
_diffrn_reflns_theta_full 28.64
_diffrn_reflns_theta_max 28.64
_diffrn_reflns_theta_min 1.58
_exptl_absorpt_coefficient_mu 1.090
_exptl_absorpt_correction_T_max 0.8803
_exptl_absorpt_correction_T_min 0.6118
_exptl_absorpt_correction_type multi-scan
_exptl_crystal_colour Brown
_exptl_crystal_density_diffrn 0.872
_exptl_crystal_density_method 'not measured'
_exptl_crystal_description Flat
_exptl_crystal_F_000 1188
_exptl_crystal_size_max 0.50
_exptl_crystal_size_mid 0.30
_exptl_crystal_size_min 0.12
_platon_squeeze_details ' '
_refine_diff_density_max 1.024
_refine_diff_density_min -0.860
_refine_diff_density_rms 0.088
_refine_ls_extinction_method none
_refine_ls_goodness_of_fit_ref 0.988
_refine_ls_hydrogen_treatment mixed
_refine_ls_matrix_type full
_refine_ls_number_parameters 325
_refine_ls_number_reflns 11550
_refine_ls_number_restraints 0
_refine_ls_restrained_S_all 0.988
_refine_ls_R_factor_all 0.0671
_refine_ls_R_factor_gt 0.0474
_refine_ls_shift/su_max 0.001
_refine_ls_shift/su_mean 0.000
_refine_ls_structure_factor_coef Fsqd
_refine_ls_weighting_details 'calc w=1/[\s^2^(Fo^2^)+(0.0913P)^2^+0.0000P] where P=(Fo^2^+2Fc^2^)/3'
_refine_ls_weighting_scheme calc
_refine_ls_wR_factor_gt 0.1407
_refine_ls_wR_factor_ref 0.1489
_reflns_number_gt 7856
_reflns_number_total 11550
_reflns_threshold_expression >2sigma(I)
_cod_data_source_file c6ta05098k2.cif
_cod_data_source_block a
_cod_depositor_comments
;
The following automatic conversions were performed:

data item '_symmetry_cell_setting' value 'Monoclinic' was changed to
'monoclinic' in accordance with the
/home/saulius/struct/COD-crude-data/automatic-downloads/DataCite-retrospective/RSC/depositions/lib/dictionaries/cif_core.dic
dictionary named 'cif_core.dic' version 2.4.2 last updated on
2011-04-26.

Automatic conversion script
Id: cif_fix_values 6909 2019-04-08 15:41:33Z antanas 
;
_cod_original_sg_symbol_H-M P21/c
_cod_database_code 7236338

loop_
_symmetry_equiv_pos_as_xyz
'x, y, z'
'-x, y+1/2, -z+1/2'
'-x, -y, -z'
'x, -y-1/2, z-1/2'

loop_
_atom_site_label
_atom_site_type_symbol
_atom_site_fract_x
_atom_site_fract_y
_atom_site_fract_z
_atom_site_U_iso_or_equiv
_atom_site_adp_type
_atom_site_occupancy
_atom_site_symmetry_multiplicity
_atom_site_calc_flag
_atom_site_refinement_flags
C1 C 0.3660(2) 0.47770(17) 0.26012(10) 0.0341(6) Uani 1 1 d .
C2 C 0.32272(19) 0.40525(16) 0.22071(10) 0.0322(5) Uani 1 1 d .
C3 C 0.22850(19) 0.41778(16) 0.17842(11) 0.0328(5) Uani 1 1 d .
H3 H 0.1920 0.4711 0.1755 0.039 Uiso 1 1 calc R
C4 C 0.18947(19) 0.35131(16) 0.14096(10) 0.0308(5) Uani 1 1 d .
C5 C 0.2460(2) 0.27389(17) 0.14511(11) 0.0352(6) Uani 1 1 d .
H5 H 0.2216 0.2295 0.1194 0.042 Uiso 1 1 calc R
C6 C 0.3399(2) 0.26079(16) 0.18750(11) 0.0334(6) Uani 1 1 d .
C7 C 0.3762(2) 0.32655(16) 0.22529(11) 0.0338(6) Uani 1 1 d .
H7 H 0.4374 0.3177 0.2541 0.041 Uiso 1 1 calc R
C8 C 0.4045(2) 0.17772(18) 0.18945(12) 0.0379(6) Uani 1 1 d .
C9 C 0.09056(18) 0.36728(15) 0.09489(10) 0.0306(5) Uani 1 1 d .
C10 C 0.08692(18) 0.44063(16) 0.06228(10) 0.0295(5) Uani 1 1 d .
H10 H 0.1452 0.4796 0.0706 0.035 Uiso 1 1 calc R
C11 C 0.00032(19) 0.46004(15) 0.01725(10) 0.0282(5) Uani 1 1 d .
C12 C -0.08682(19) 0.39968(16) 0.00763(10) 0.0300(5) Uani 1 1 d .
H12 H -0.1463 0.4100 -0.0220 0.036 Uiso 1 1 calc R
C13 C -0.08765(19) 0.32587(15) 0.04032(10) 0.0291(5) Uani 1 1 d .
C14 C 0.0016(2) 0.30760(16) 0.08502(11) 0.0335(6) Uani 1 1 d .
C15 C -0.18299(19) 0.26371(16) 0.02862(10) 0.0303(5) Uani 1 1 d .
C16 C -0.2179(2) 0.22622(16) -0.02448(10) 0.0317(5) Uani 1 1 d .
H16 H -0.1857 0.2432 -0.0540 0.038 Uiso 1 1 calc R
C17 C -0.3009(2) 0.16338(17) -0.03392(10) 0.0332(6) Uani 1 1 d .
C18 C -0.3491(2) 0.13875(17) 0.00991(11) 0.0341(6) Uani 1 1 d .
H18 H -0.4019 0.0950 0.0043 0.041 Uiso 1 1 calc R
C19 C -0.3193(2) 0.17875(16) 0.06236(10) 0.0324(5) Uani 1 1 d .
C20 C -0.2372(2) 0.24115(16) 0.07121(10) 0.0325(5) Uani 1 1 d .
H20 H -0.2179 0.2685 0.1062 0.039 Uiso 1 1 calc R
C21 C -0.3372(2) 0.11977(18) -0.09084(11) 0.0370(6) Uani 1 1 d .
C22 C -0.3717(2) 0.15130(18) 0.10950(11) 0.0383(6) Uani 1 1 d .
N1 N 0.0043(2) 0.23393(17) 0.11780(12) 0.0607(8) Uani 1 1 d .
H1A H -0.0494 0.1977 0.1112 0.073 Uiso 1 1 calc R
H1B H 0.0598 0.2242 0.1449 0.073 Uiso 1 1 calc R
O1 O 0.45556(16) 0.46141(13) 0.29452(8) 0.0474(5) Uani 1 1 d .
O2 O 0.31470(15) 0.54711(12) 0.25678(9) 0.0439(5) Uani 1 1 d .
O3 O 0.48737(16) 0.16775(13) 0.22820(9) 0.0450(5) Uani 1 1 d .
O4 O 0.37003(17) 0.12233(13) 0.15150(9) 0.0516(5) Uani 1 1 d .
O5 O -0.3557(2) 0.19544(14) 0.15284(9) 0.0538(6) Uani 1 1 d .
O6 O -0.42975(18) 0.08237(15) 0.10072(9) 0.0547(6) Uani 1 1 d .
O7 O -0.38909(17) 0.04908(13) -0.08884(8) 0.0471(5) Uani 1 1 d .
O8 O -0.3172(2) 0.15324(16) -0.13388(9) 0.0617(7) Uani 1 1 d .
O9 O 0.3149(3) 0.67806(17) 0.17116(10) 0.0747(8) Uani 1 1 d .
O10 O 0.1653(3) 0.6900(3) 0.25930(19) 0.1261(14) Uani 1 1 d .
O11 O 0.3445(2) 0.81755(16) 0.25199(10) 0.0686(7) Uani 1 1 d .
Zn1 Zn 0.52892(2) 0.530790(18) 0.356351(11) 0.02751(9) Uani 1 1 d .
Zn2 Zn 0.34189(3) 0.67874(2) 0.261341(13) 0.04304(11) Uani 1 1 d .

loop_
_atom_site_aniso_label
_atom_site_aniso_U_11
_atom_site_aniso_U_22
_atom_site_aniso_U_33
_atom_site_aniso_U_23
_atom_site_aniso_U_13
_atom_site_aniso_U_12
C1 0.0347(13) 0.0314(13) 0.0307(13) -0.0005(10) -0.0055(10) -0.0052(10)
C2 0.0303(12) 0.0285(13) 0.0305(13) -0.0005(10) -0.0101(10) -0.0040(10)
C3 0.0307(13) 0.0252(12) 0.0365(13) 0.0039(10) -0.0064(10) 0.0000(10)
C4 0.0268(12) 0.0275(12) 0.0318(13) 0.0050(10) -0.0080(10) -0.0071(9)
C5 0.0347(13) 0.0285(13) 0.0367(14) -0.0027(11) -0.0052(11) -0.0044(10)
C6 0.0293(13) 0.0286(13) 0.0375(14) 0.0019(11) -0.0034(10) 0.0010(10)
C7 0.0275(12) 0.0331(14) 0.0351(13) 0.0010(11) -0.0058(10) 0.0006(10)
C8 0.0351(14) 0.0345(14) 0.0425(15) -0.0006(12) 0.0049(12) 0.0016(11)
C9 0.0239(12) 0.0256(12) 0.0343(13) 0.0017(10) -0.0115(10) -0.0066(9)
C10 0.0215(11) 0.0278(12) 0.0332(13) 0.0052(10) -0.0078(9) -0.0111(9)
C11 0.0290(12) 0.0249(12) 0.0265(11) 0.0040(9) -0.0037(9) -0.0107(9)
C12 0.0256(12) 0.0315(13) 0.0271(12) 0.0035(10) -0.0076(9) -0.0136(9)
C13 0.0276(12) 0.0276(12) 0.0278(12) 0.0010(9) -0.0038(9) -0.0141(9)
C14 0.0319(13) 0.0272(12) 0.0359(13) 0.0077(10) -0.0051(10) -0.0094(10)
C15 0.0286(12) 0.0270(12) 0.0310(12) 0.0044(10) -0.0036(10) -0.0124(9)
C16 0.0338(13) 0.0313(13) 0.0281(12) -0.0005(10) 0.0019(10) -0.0157(10)
C17 0.0356(13) 0.0334(13) 0.0268(12) -0.0023(10) -0.0020(10) -0.0146(10)
C18 0.0361(13) 0.0328(13) 0.0315(13) -0.0014(10) 0.0031(10) -0.0175(10)
C19 0.0354(13) 0.0311(13) 0.0288(12) 0.0002(10) 0.0028(10) -0.0128(10)
C20 0.0394(14) 0.0312(13) 0.0234(11) 0.0001(10) -0.0009(10) -0.0131(10)
C21 0.0433(15) 0.0359(14) 0.0282(13) -0.0050(11) -0.0002(11) -0.0141(11)
C22 0.0420(15) 0.0365(14) 0.0362(14) 0.0005(12) 0.0078(12) -0.0087(12)
N1 0.0450(14) 0.0510(16) 0.0701(18) 0.0364(14) -0.0233(13) -0.0231(12)
O1 0.0459(11) 0.0394(11) 0.0436(11) -0.0116(9) -0.0203(9) 0.0029(8)
O2 0.0410(11) 0.0281(10) 0.0551(12) -0.0074(9) -0.0068(9) 0.0002(8)
O3 0.0392(11) 0.0441(12) 0.0477(12) 0.0064(9) 0.0005(9) 0.0138(8)
O4 0.0502(12) 0.0392(12) 0.0582(13) -0.0120(10) -0.0047(10) 0.0094(9)
O5 0.0871(16) 0.0424(12) 0.0372(11) -0.0070(9) 0.0253(11) -0.0227(11)
O6 0.0693(14) 0.0568(14) 0.0413(11) -0.0047(10) 0.0193(10) -0.0391(11)
O7 0.0644(13) 0.0381(11) 0.0330(10) -0.0077(8) -0.0026(9) -0.0280(9)
O8 0.0951(18) 0.0580(14) 0.0305(11) -0.0072(10) 0.0105(11) -0.0382(13)
O9 0.112(2) 0.0581(16) 0.0472(14) 0.0032(12) 0.0010(14) 0.0048(14)
O10 0.069(2) 0.144(4) 0.162(4) 0.030(3) 0.017(2) 0.029(2)
O11 0.0897(19) 0.0591(16) 0.0550(14) 0.0046(12) 0.0113(13) 0.0068(13)
Zn1 0.03222(16) 0.02396(15) 0.02269(15) 0.00050(11) -0.00235(11) 0.00645(11)
Zn2 0.0519(2) 0.0372(2) 0.03622(19) 0.00174(14) 0.00081(15) 0.00229(14)

loop_
_atom_type_symbol
_atom_type_description
_atom_type_scat_dispersion_real
_atom_type_scat_dispersion_imag
_atom_type_scat_source
C C 0.0033 0.0016 'International Tables Vol C Tables 4.2.6.8 and 6.1.1.4'
H H 0.0000 0.0000 'International Tables Vol C Tables 4.2.6.8 and 6.1.1.4'
N N 0.0061 0.0033 'International Tables Vol C Tables 4.2.6.8 and 6.1.1.4'
O O 0.0106 0.0060 'International Tables Vol C Tables 4.2.6.8 and 6.1.1.4'
Zn Zn 0.2839 1.4301 'International Tables Vol C Tables 4.2.6.8 and 6.1.1.4'

loop_
_geom_angle_atom_site_label_1
_geom_angle_atom_site_label_2
_geom_angle_atom_site_label_3
_geom_angle
_geom_angle_site_symmetry_1
_geom_angle_site_symmetry_3
O2 C1 O1 125.8(2) . .
O2 C1 C2 119.1(2) . .
O1 C1 C2 115.1(2) . .
C7 C2 C3 119.9(2) . .
C7 C2 C1 119.9(2) . .
C3 C2 C1 120.1(2) . .
C4 C3 C2 120.3(2) . .
C4 C3 H3 119.9 . .
C2 C3 H3 119.9 . .
C5 C4 C3 118.9(2) . .
C5 C4 C9 121.7(2) . .
C3 C4 C9 119.3(2) . .
C4 C5 C6 121.0(2) . .
C4 C5 H5 119.5 . .
C6 C5 H5 119.5 . .
C7 C6 C5 119.4(2) . .
C7 C6 C8 120.1(2) . .
C5 C6 C8 120.3(2) . .
C2 C7 C6 120.3(2) . .
C2 C7 H7 119.8 . .
C6 C7 H7 119.8 . .
O3 C8 O4 124.5(3) . .
O3 C8 C6 118.7(2) . .
O4 C8 C6 116.8(2) . .
C10 C9 C14 120.2(2) . .
C10 C9 C4 119.0(2) . .
C14 C9 C4 120.8(2) . .
C9 C10 C11 123.5(2) . .
C9 C10 H10 118.3 . .
C11 C10 H10 118.3 . .
C10 C11 C12 115.6(2) . .
C10 C11 C11 121.9(2) . 3_565
C12 C11 C11 122.5(3) . 3_565
C13 C12 C11 122.8(2) . .
C13 C12 H12 118.6 . .
C11 C12 H12 118.6 . .
C12 C13 C14 120.2(2) . .
C12 C13 C15 120.8(2) . .
C14 C13 C15 119.0(2) . .
N1 C14 C13 121.7(2) . .
N1 C14 C9 120.6(2) . .
C13 C14 C9 117.7(2) . .
C16 C15 C20 118.5(2) . .
C16 C15 C13 121.0(2) . .
C20 C15 C13 120.5(2) . .
C15 C16 C17 120.7(2) . .
C15 C16 H16 119.6 . .
C17 C16 H16 119.6 . .
C18 C17 C16 119.5(2) . .
C18 C17 C21 119.1(2) . .
C16 C17 C21 121.4(2) . .
C17 C18 C19 120.6(2) . .
C17 C18 H18 119.7 . .
C19 C18 H18 119.7 . .
C20 C19 C18 119.4(2) . .
C20 C19 C22 120.4(2) . .
C18 C19 C22 120.1(2) . .
C19 C20 C15 121.1(2) . .
C19 C20 H20 119.4 . .
C15 C20 H20 119.4 . .
O8 C21 O7 125.7(2) . .
O8 C21 C17 120.8(2) . .
O7 C21 C17 113.4(2) . .
O5 C22 O6 125.6(3) . .
O5 C22 C19 118.8(2) . .
O6 C22 C19 115.6(2) . .
C14 N1 H1A 120.0 . .
C14 N1 H1B 120.0 . .
H1A N1 H1B 120.0 . .
C1 O1 Zn1 128.04(18) . .
C1 O2 Zn2 140.13(18) . .
C8 O3 Zn2 137.6(2) . 2_645
C8 O4 Zn1 115.74(18) . 2_645
C22 O5 Zn2 139.1(2) . 2_545
C22 O6 Zn1 130.67(19) . 2_545
C21 O7 Zn1 135.62(18) . 4_465
O1 Zn1 O4 122.98(10) . 2_655
O1 Zn1 O7 106.50(9) . 4_666
O4 Zn1 O7 105.46(9) 2_655 4_666
O1 Zn1 O6 113.12(10) . 2
O4 Zn1 O6 105.26(10) 2_655 2
O7 Zn1 O6 101.16(9) 4_666 2
O2 Zn2 O5 98.84(9) . 2
O2 Zn2 O3 94.61(8) . 2_655
O5 Zn2 O3 91.36(9) 2 2_655
O2 Zn2 O11 168.79(9) . .
O5 Zn2 O11 89.08(9) 2 .
O3 Zn2 O11 93.11(9) 2_655 .
O2 Zn2 O9 87.23(9) . .
O5 Zn2 O9 172.01(9) 2 .
O3 Zn2 O9 93.33(10) 2_655 .
O11 Zn2 O9 84.22(10) . .
O2 Zn2 O10 85.50(13) . .
O5 Zn2 O10 83.17(14) 2 .
O3 Zn2 O10 174.48(13) 2_655 .
O11 Zn2 O10 87.60(13) . .
O9 Zn2 O10 92.19(15) . .

loop_
_geom_bond_atom_site_label_1
_geom_bond_atom_site_label_2
_geom_bond_distance
_geom_bond_site_symmetry_2
C1 O2 1.235(3) .
C1 O1 1.270(3) .
C1 C2 1.489(3) .
C2 C7 1.371(3) .
C2 C3 1.400(3) .
C3 C4 1.382(3) .
C3 H3 0.9300 .
C4 C5 1.373(4) .
C4 C9 1.499(3) .
C5 C6 1.400(3) .
C5 H5 0.9300 .
C6 C7 1.372(4) .
C6 C8 1.502(4) .
C7 H7 0.9300 .
C8 O3 1.251(3) .
C8 O4 1.258(3) .
C9 C10 1.369(3) .
C9 C14 1.419(3) .
C10 C11 1.396(3) .
C10 H10 0.9300 .
C11 C12 1.409(3) .
C11 C11 1.482(4) 3_565
C12 C13 1.382(3) .
C12 H12 0.9300 .
C13 C14 1.408(3) .
C13 C15 1.504(3) .
C14 N1 1.377(3) .
C15 C16 1.393(3) .
C15 C20 1.394(4) .
C16 C17 1.398(3) .
C16 H16 0.9300 .
C17 C18 1.381(4) .
C17 C21 1.513(3) .
C18 C19 1.389(3) .
C18 H18 0.9300 .
C19 C20 1.385(3) .
C19 C22 1.494(4) .
C20 H20 0.9300 .
C21 O8 1.235(3) .
C21 O7 1.268(3) .
C22 O5 1.230(3) .
C22 O6 1.273(3) .
N1 H1A 0.8600 .
N1 H1B 0.8600 .
O1 Zn1 1.9060(18) .
O2 Zn2 2.0436(19) .
O3 Zn2 2.101(2) 2_645
O4 Zn1 1.923(2) 2_645
O5 Zn2 2.068(2) 2_545
O6 Zn1 1.9478(19) 2_545
O7 Zn1 1.9320(17) 4_465
O9 Zn2 2.141(2) .
O10 Zn2 2.203(3) .
O11 Zn2 2.139(3) .
Zn1 O4 1.923(2) 2_655
Zn1 O7 1.9321(17) 4_666
Zn1 O6 1.9478(19) 2
Zn2 O5 2.068(2) 2
Zn2 O3 2.101(2) 2_655

loop_
_geom_torsion_atom_site_label_1
_geom_torsion_atom_site_label_2
_geom_torsion_atom_site_label_3
_geom_torsion_atom_site_label_4
_geom_torsion
_geom_torsion_site_symmetry_1
_geom_torsion_site_symmetry_4
O2 C1 C2 C7 -177.4(3) . .
O1 C1 C2 C7 3.3(4) . .
O2 C1 C2 C3 3.7(4) . .
O1 C1 C2 C3 -175.7(3) . .
C7 C2 C3 C4 -0.4(4) . .
C1 C2 C3 C4 178.5(2) . .
C2 C3 C4 C5 -1.5(4) . .
C2 C3 C4 C9 -178.0(2) . .
C3 C4 C5 C6 1.9(4) . .
C9 C4 C5 C6 178.3(2) . .
C4 C5 C6 C7 -0.3(4) . .
C4 C5 C6 C8 -176.5(3) . .
C3 C2 C7 C6 2.1(4) . .
C1 C2 C7 C6 -176.9(3) . .
C5 C6 C7 C2 -1.7(4) . .
C8 C6 C7 C2 174.5(3) . .
C7 C6 C8 O3 4.6(4) . .
C5 C6 C8 O3 -179.3(3) . .
C7 C6 C8 O4 -175.9(3) . .
C5 C6 C8 O4 0.2(4) . .
C5 C4 C9 C10 -127.2(3) . .
C3 C4 C9 C10 49.2(4) . .
C5 C4 C9 C14 52.9(4) . .
C3 C4 C9 C14 -130.7(3) . .
C14 C9 C10 C11 -2.2(4) . .
C4 C9 C10 C11 177.9(3) . .
C9 C10 C11 C12 1.5(4) . .
C9 C10 C11 C11 -179.7(3) . 3_565
C10 C11 C12 C13 0.0(4) . .
C11 C11 C12 C13 -178.7(3) 3_565 .
C11 C12 C13 C14 -0.8(4) . .
C11 C12 C13 C15 179.6(2) . .
C12 C13 C14 N1 -178.9(3) . .
C15 C13 C14 N1 0.7(4) . .
C12 C13 C14 C9 0.2(4) . .
C15 C13 C14 C9 179.8(2) . .
C10 C9 C14 N1 -179.6(3) . .
C4 C9 C14 N1 0.3(4) . .
C10 C9 C14 C13 1.3(4) . .
C4 C9 C14 C13 -178.8(2) . .
C12 C13 C15 C16 55.4(4) . .
C14 C13 C15 C16 -124.2(3) . .
C12 C13 C15 C20 -125.7(3) . .
C14 C13 C15 C20 54.7(4) . .
C20 C15 C16 C17 -3.9(4) . .
C13 C15 C16 C17 175.0(2) . .
C15 C16 C17 C18 0.4(4) . .
C15 C16 C17 C21 -177.9(2) . .
C16 C17 C18 C19 3.0(4) . .
C21 C17 C18 C19 -178.7(3) . .
C17 C18 C19 C20 -2.8(4) . .
C17 C18 C19 C22 -179.8(3) . .
C18 C19 C20 C15 -0.8(4) . .
C22 C19 C20 C15 176.1(2) . .
C16 C15 C20 C19 4.1(4) . .
C13 C15 C20 C19 -174.8(2) . .
C18 C17 C21 O8 162.2(3) . .
C16 C17 C21 O8 -19.5(4) . .
C18 C17 C21 O7 -16.9(4) . .
C16 C17 C21 O7 161.4(3) . .
C20 C19 C22 O5 13.1(4) . .
C18 C19 C22 O5 -170.0(3) . .
C20 C19 C22 O6 -166.5(3) . .
C18 C19 C22 O6 10.4(4) . .
O2 C1 O1 Zn1 8.2(4) . .
C2 C1 O1 Zn1 -172.56(19) . .
O1 C1 O2 Zn2 39.1(5) . .
C2 C1 O2 Zn2 -140.1(2) . .
O4 C8 O3 Zn2 80.1(4) . 2_645
C6 C8 O3 Zn2 -100.4(3) . 2_645
O3 C8 O4 Zn1 -15.0(4) . 2_645
C6 C8 O4 Zn1 165.46(19) . 2_645
O6 C22 O5 Zn2 31.8(5) . 2_545
C19 C22 O5 Zn2 -147.8(2) . 2_545
O5 C22 O6 Zn1 10.1(5) . 2_545
C19 C22 O6 Zn1 -170.25(19) . 2_545
O8 C21 O7 Zn1 -7.7(5) . 4_465
C17 C21 O7 Zn1 171.4(2) . 4_465
C1 O1 Zn1 O4 -86.7(3) . 2_655
C1 O1 Zn1 O7 151.8(2) . 4_666
C1 O1 Zn1 O6 41.5(3) . 2
C1 O2 Zn2 O5 -89.3(3) . 2
C1 O2 Zn2 O3 2.8(3) . 2_655
C1 O2 Zn2 O11 136.2(5) . .
C1 O2 Zn2 O9 96.0(3) . .
C1 O2 Zn2 O10 -171.6(3) . .

loop_
_platon_squeeze_void_nr
_platon_squeeze_void_average_x
_platon_squeeze_void_average_y
_platon_squeeze_void_average_z
_platon_squeeze_void_volume
_platon_squeeze_void_count_electrons
_platon_squeeze_void_content
1 -0.011 -0.013 -0.005 2739 745 ' '
